data_7239354
loop_
_publ_author_name
'Singh, Divya Pratap'
'Allam, Bharat Kumar'
'Singh, Krishna Nand'
'Singh, Vinod Prasad'

_publ_section_title
;
 A binuclear Mn(ii) complex as an efficient catalyst for transamidation of
 carboxamides with amines
;
_journal_issue 3
_journal_name_full 'RSC Adv.'
_journal_page_first 1155
_journal_paper_doi 10.1039/C3RA45176C
_journal_volume 4
_journal_year 2014
_chemical_formula_sum 'C26 H20 N6 O2'
_chemical_formula_weight 448.48
_space_group_IT_number 2
_space_group_name_Hall '-P 1'
_space_group_name_H-M_alt 'P -1'
_symmetry_cell_setting triclinic
_symmetry_Int_Tables_number 2
_symmetry_space_group_name_H-M 'P -1'
_atom_sites_solution_hydrogens geom
_atom_sites_solution_primary direct
_atom_sites_solution_secondary difmap
_audit_creation_method SHELXL-97
_cell_angle_alpha 115.226(10)
_cell_angle_beta 101.302(8)
_cell_angle_gamma 98.774(9)
_cell_formula_units_Z 4
_cell_length_a 10.0000(10)
_cell_length_b 15.6555(16)
_cell_length_c 16.5447(16)
_cell_measurement_temperature 293(2)
_cell_volume 2214.9(5)
_computing_structure_refinement 'SHELXL-97 (Sheldrick, 1997)'
_diffrn_ambient_temperature 293(2)
_diffrn_measured_fraction_theta_full 0.998
_diffrn_measured_fraction_theta_max 0.842
_diffrn_radiation_monochromator graphite
_diffrn_radiation_type MoK\a
_diffrn_radiation_wavelength 0.71073
_diffrn_reflns_av_R_equivalents 0.0821
_diffrn_reflns_av_sigmaI/netI 0.2310
_diffrn_reflns_limit_h_max 13
_diffrn_reflns_limit_h_min -11
_diffrn_reflns_limit_k_max 19
_diffrn_reflns_limit_k_min -20
_diffrn_reflns_limit_l_max 20
_diffrn_reflns_limit_l_min -21
_diffrn_reflns_number 19908
_diffrn_reflns_theta_full 25.00
_diffrn_reflns_theta_max 29.15
_diffrn_reflns_theta_min 2.93
_diffrn_source 'fine-focus sealed tube'
_exptl_absorpt_coefficient_mu 0.089
_exptl_crystal_density_diffrn 1.345
_exptl_crystal_density_method 'not measured'
_exptl_crystal_F_000 936
_refine_diff_density_max 0.178
_refine_diff_density_min -0.177
_refine_diff_density_rms 0.042
_refine_ls_extinction_coef 0.00099(10)
_refine_ls_extinction_expression Fc^*^=kFc[1+0.001xFc^2^\l^3^/sin(2\q)]^-1/4^
_refine_ls_extinction_method SHELXL
_refine_ls_goodness_of_fit_ref 0.910
_refine_ls_hydrogen_treatment mixed
_refine_ls_matrix_type full
_refine_ls_number_parameters 614
_refine_ls_number_reflns 11941
_refine_ls_number_restraints 6
_refine_ls_restrained_S_all 0.910
_refine_ls_R_factor_all 0.3186
_refine_ls_R_factor_gt 0.0766
_refine_ls_shift/su_max 0.000
_refine_ls_shift/su_mean 0.000
_refine_ls_structure_factor_coef Fsqd
_refine_ls_weighting_details 'calc w=1/[\s^2^(Fo^2^)+(0.0091P)^2^+0.0000P] where P=(Fo^2^+2Fc^2^)/3'
_refine_ls_weighting_scheme calc
_refine_ls_wR_factor_gt 0.0814
_refine_ls_wR_factor_ref 0.1401
_reflns_number_gt 2473
_reflns_number_total 11941
_reflns_threshold_expression >2sigma(I)
_cod_data_source_file c3ra45176c.txt
_cod_data_source_block d-18
_cod_original_cell_volume 2214.9(4)
_cod_database_code 7239354

loop_
_symmetry_equiv_pos_as_xyz
'x, y, z'
'-x, -y, -z'

loop_
_atom_site_label
_atom_site_type_symbol
_atom_site_fract_x
_atom_site_fract_y
_atom_site_fract_z
_atom_site_U_iso_or_equiv
_atom_site_adp_type
_atom_site_occupancy
_atom_site_symmetry_multiplicity
_atom_site_calc_flag
_atom_site_refinement_flags
C41 C 0.0325(6) 0.6630(4) 0.3425(4) 0.0641(18) Uani 1 1 d .
H41 H 0.0113 0.7227 0.3578 0.077 Uiso 1 1 calc R
N6 N 0.6073(4) 0.9489(3) 0.4090(3) 0.0411(12) Uani 1 1 d U
H6A H 0.5896 1.0051 0.4268 0.049 Uiso 1 1 calc R
N3 N 0.9229(4) 1.0293(3) 0.5928(3) 0.0411(12) Uani 1 1 d .
H3A H 0.9427 0.9737 0.5748 0.049 Uiso 1 1 calc R
O1 O 0.7706(4) 1.1133(2) 0.5592(2) 0.0558(11) Uani 1 1 d .
N2 N 1.0074(4) 1.1102(3) 0.6731(3) 0.0369(11) Uani 1 1 d .
O2 O 0.7606(3) 0.8643(2) 0.4411(2) 0.0524(11) Uani 1 1 d .
N9 N 0.8403(4) 0.4564(3) 0.4090(3) 0.0410(12) Uani 1 1 d .
H9A H 0.8180 0.5112 0.4271 0.049 Uiso 1 1 calc R
O3 O 1.0039(3) 0.3780(2) 0.4393(2) 0.0536(11) Uani 1 1 d .
C26 C 0.7238(5) 0.9388(4) 0.4578(4) 0.0408(14) Uani 1 1 d .
N5 N 0.5177(4) 0.8682(3) 0.3308(3) 0.0430(12) Uani 1 1 d .
N4 N 0.4418(4) 1.0537(3) 0.3799(3) 0.0495(13) Uani 1 1 d .
C18 C 0.3649(5) 0.9706(4) 0.3018(4) 0.0368(14) Uani 1 1 d .
N1 N 1.0799(4) 0.9271(3) 0.6371(3) 0.0494(13) Uani 1 1 d .
C13 C 0.8077(5) 1.0392(4) 0.5426(4) 0.0382(14) Uani 1 1 d .
C5 C 1.1625(5) 1.0123(4) 0.7098(4) 0.0373(14) Uani 1 1 d .
N7 N 0.6699(4) 0.5547(3) 0.3749(3) 0.0488(13) Uani 1 1 d .
N8 N 0.7543(4) 0.3744(3) 0.3300(3) 0.0410(11) Uani 1 1 d .
C6 C 1.1144(5) 1.1026(4) 0.7255(4) 0.0349(13) Uani 1 1 d .
C31 C 0.5969(5) 0.4729(4) 0.2968(4) 0.0379(14) Uani 1 1 d .
C20 C 0.3198(5) 0.7848(3) 0.2005(4) 0.0356(14) Uani 1 1 d .
C19 C 0.4077(5) 0.8789(4) 0.2844(4) 0.0377(14) Uani 1 1 d .
C39 C 0.9601(5) 0.4501(4) 0.4579(4) 0.0372(13) Uani 1 1 d .
C7 C 1.1945(5) 1.1959(4) 0.8090(4) 0.0349(13) Uani 1 1 d .
C33 C 0.5603(5) 0.2875(3) 0.1967(4) 0.0365(14) Uani 1 1 d .
C32 C 0.6443(5) 0.3837(4) 0.2816(4) 0.0364(13) Uani 1 1 d .
C15 C 0.2982(6) 1.1430(4) 0.3334(4) 0.0593(18) Uani 1 1 d .
H15 H 0.2787 1.2027 0.3453 0.071 Uiso 1 1 calc R
C14 C 0.4079(6) 1.1369(4) 0.3935(4) 0.0538(16) Uani 1 1 d .
H14 H 0.4618 1.1942 0.4468 0.065 Uiso 1 1 calc R
C34 C 0.4230(5) 0.2447(4) 0.1864(4) 0.0517(15) Uani 1 1 d .
H34 H 0.3800 0.2753 0.2320 0.062 Uiso 1 1 calc R
C17 C 0.2532(5) 0.9715(4) 0.2394(4) 0.0516(16) Uani 1 1 d .
H17 H 0.2009 0.9136 0.1862 0.062 Uiso 1 1 calc R
C27 C 0.6325(5) 0.6370(4) 0.3870(4) 0.0534(16) Uani 1 1 d .
H27 H 0.6832 0.6943 0.4414 0.064 Uiso 1 1 calc R
C35 C 0.3485(6) 0.1567(4) 0.1089(4) 0.0574(16) Uani 1 1 d .
H35 H 0.2562 0.1281 0.1031 0.069 Uiso 1 1 calc R
C29 C 0.4505(6) 0.5581(4) 0.2474(4) 0.0615(18) Uani 1 1 d .
H29 H 0.3747 0.5583 0.2047 0.074 Uiso 1 1 calc R
C28 C 0.5258(6) 0.6437(4) 0.3261(4) 0.0561(17) Uani 1 1 d .
H28 H 0.5054 0.7031 0.3374 0.067 Uiso 1 1 calc R
C16 C 0.2183(6) 1.0580(4) 0.2553(4) 0.070(2) Uani 1 1 d .
H16 H 0.1417 1.0588 0.2137 0.084 Uiso 1 1 calc R
C38 C 0.6216(5) 0.2409(4) 0.1278(4) 0.0524(15) Uani 1 1 d .
H38 H 0.7139 0.2692 0.1332 0.063 Uiso 1 1 calc R
C21 C 0.1844(6) 0.7441(4) 0.1943(4) 0.0577(17) Uani 1 1 d .
H21 H 0.1455 0.7751 0.2422 0.069 Uiso 1 1 calc R
C30 C 0.4861(5) 0.4712(4) 0.2307(4) 0.0504(16) Uani 1 1 d .
H30 H 0.4370 0.4133 0.1765 0.060 Uiso 1 1 calc R
C3 C 1.3290(6) 0.9311(4) 0.7489(4) 0.0619(18) Uani 1 1 d .
H3 H 1.4126 0.9325 0.7864 0.074 Uiso 1 1 calc R
C11 C 1.3217(5) 1.3642(4) 0.8764(4) 0.0552(16) Uani 1 1 d .
H11 H 1.3603 1.4172 0.8686 0.066 Uiso 1 1 calc R
C2 C 1.2434(6) 0.8450(4) 0.6756(5) 0.0646(19) Uani 1 1 d .
H2 H 1.2675 0.7864 0.6626 0.077 Uiso 1 1 calc R
C4 C 1.2880(5) 1.0164(4) 0.7659(4) 0.0499(16) Uani 1 1 d .
H4 H 1.3447 1.0761 0.8149 0.060 Uiso 1 1 calc R
C25 C 0.3743(5) 0.7377(4) 0.1289(4) 0.0566(16) Uani 1 1 d .
H25 H 0.4663 0.7647 0.1326 0.068 Uiso 1 1 calc R
C37 C 0.5466(5) 0.1528(4) 0.0510(4) 0.0618(17) Uani 1 1 d .
H37 H 0.5897 0.1213 0.0059 0.074 Uiso 1 1 calc R
C23 C 0.1594(6) 0.6104(4) 0.0450(4) 0.069(2) Uani 1 1 d .
H23 H 0.1046 0.5525 -0.0073 0.082 Uiso 1 1 calc R
C36 C 0.4095(5) 0.1111(4) 0.0404(4) 0.0538(17) Uani 1 1 d .
H36 H 0.3584 0.0526 -0.0126 0.065 Uiso 1 1 calc R
C12 C 1.2526(5) 1.2745(4) 0.7986(4) 0.0458(14) Uani 1 1 d .
H12 H 1.2455 1.2676 0.7391 0.055 Uiso 1 1 calc R
C1 C 1.1209(6) 0.8463(4) 0.6213(4) 0.0668(19) Uani 1 1 d .
H1 H 1.0641 0.7874 0.5710 0.080 Uiso 1 1 calc R
C10 C 1.3337(6) 1.3757(4) 0.9642(4) 0.0618(18) Uani 1 1 d .
H10 H 1.3795 1.4362 1.0161 0.074 Uiso 1 1 calc R
C24 C 0.2949(6) 0.6504(4) 0.0508(4) 0.0631(17) Uani 1 1 d .
H24 H 0.3335 0.6192 0.0028 0.076 Uiso 1 1 calc R
C22 C 0.1057(6) 0.6568(4) 0.1169(4) 0.072(2) Uani 1 1 d .
H22 H 0.0144 0.6291 0.1138 0.086 Uiso 1 1 calc R
C8 C 1.2084(5) 1.2074(4) 0.8974(4) 0.0548(16) Uani 1 1 d .
H8 H 1.1710 1.1543 0.9053 0.066 Uiso 1 1 calc R
C9 C 1.2776(6) 1.2973(4) 0.9753(4) 0.0710(18) Uani 1 1 d .
H9 H 1.2858 1.3044 1.0349 0.085 Uiso 1 1 calc R
O4 O 0.4871(4) 0.3742(2) 0.4397(2) 0.0524(11) Uani 1 1 d .
N12 N 0.3421(4) 0.4643(3) 0.4104(3) 0.0411(12) Uani 1 1 d .
H12A H 0.3272 0.5214 0.4290 0.049 Uiso 1 1 calc R
N11 N 0.2516(4) 0.3853(3) 0.3313(3) 0.0389(11) Uani 1 1 d .
C44 C 0.1043(5) 0.4906(4) 0.3017(4) 0.0376(14) Uani 1 1 d .
N10 N 0.1959(4) 0.5742(3) 0.3698(3) 0.0528(13) Uani 1 1 d .
C45 C 0.1455(5) 0.3985(4) 0.2822(4) 0.0347(13) Uani 1 1 d .
C52 C 0.4561(5) 0.4506(4) 0.4586(4) 0.0376(13) Uani 1 1 d .
C46 C 0.0586(5) 0.3047(4) 0.1980(4) 0.0386(14) Uani 1 1 d .
C50 C -0.0668(5) 0.1353(4) 0.1283(4) 0.0580(17) Uani 1 1 d .
H50 H -0.1014 0.0810 0.1353 0.070 Uiso 1 1 calc R
C51 C 0.0081(5) 0.2229(4) 0.2067(4) 0.0490(15) Uani 1 1 d .
H51 H 0.0245 0.2267 0.2656 0.059 Uiso 1 1 calc R
C43 C -0.0242(5) 0.4898(4) 0.2527(4) 0.0518(16) Uani 1 1 d .
H43 H -0.0864 0.4309 0.2058 0.062 Uiso 1 1 calc R
C47 C 0.0319(5) 0.2972(4) 0.1100(4) 0.0590(16) Uani 1 1 d .
H47 H 0.0640 0.3519 0.1028 0.071 Uiso 1 1 calc R
C42 C -0.0609(6) 0.5769(4) 0.2736(4) 0.0623(18) Uani 1 1 d .
H42 H -0.1480 0.5770 0.2411 0.075 Uiso 1 1 calc R
C49 C -0.0907(6) 0.1272(4) 0.0412(4) 0.0624(18) Uani 1 1 d .
H49 H -0.1388 0.0676 -0.0113 0.075 Uiso 1 1 calc R
C40 C 0.1577(6) 0.6576(4) 0.3877(4) 0.0669(19) Uani 1 1 d .
H40 H 0.2215 0.7159 0.4344 0.080 Uiso 1 1 calc R
C48 C -0.0425(6) 0.2089(4) 0.0321(4) 0.0709(18) Uani 1 1 d .
H48 H -0.0600 0.2047 -0.0270 0.085 Uiso 1 1 calc R

loop_
_atom_site_aniso_label
_atom_site_aniso_U_11
_atom_site_aniso_U_22
_atom_site_aniso_U_33
_atom_site_aniso_U_23
_atom_site_aniso_U_13
_atom_site_aniso_U_12
C41 0.075(4) 0.041(4) 0.073(5) 0.025(4) 0.016(4) 0.023(4)
N6 0.049(2) 0.030(2) 0.034(3) 0.011(2) 0.000(2) 0.009(2)
N3 0.045(3) 0.027(3) 0.037(3) 0.005(2) 0.004(2) 0.011(2)
O1 0.060(2) 0.026(2) 0.049(3) 0.0012(19) -0.014(2) 0.009(2)
N2 0.037(2) 0.029(3) 0.026(3) 0.003(2) -0.002(2) 0.000(2)
O2 0.054(2) 0.030(2) 0.051(3) 0.0073(19) -0.005(2) 0.0103(19)
N9 0.048(3) 0.022(2) 0.027(3) -0.001(2) -0.006(2) 0.002(2)
O3 0.053(2) 0.036(2) 0.053(3) 0.008(2) 0.000(2) 0.017(2)
C26 0.051(3) 0.031(3) 0.032(4) 0.013(3) 0.004(3) 0.003(3)
N5 0.043(3) 0.030(3) 0.033(3) 0.005(2) -0.005(2) 0.004(2)
N4 0.057(3) 0.025(3) 0.043(3) 0.005(2) 0.000(2) 0.003(2)
C18 0.038(3) 0.025(3) 0.037(4) 0.008(3) 0.008(3) 0.006(3)
N1 0.056(3) 0.026(3) 0.049(3) 0.010(2) -0.001(3) 0.008(2)
C13 0.035(3) 0.035(3) 0.033(4) 0.011(3) 0.001(3) 0.006(3)
C5 0.045(3) 0.029(3) 0.031(4) 0.010(3) 0.009(3) 0.007(3)
N7 0.056(3) 0.028(3) 0.045(3) 0.006(2) 0.002(2) 0.017(2)
N8 0.050(3) 0.026(3) 0.038(3) 0.009(2) 0.008(2) 0.008(2)
C6 0.034(3) 0.034(3) 0.032(3) 0.014(3) 0.007(3) 0.006(3)
C31 0.045(3) 0.028(3) 0.034(4) 0.013(3) 0.008(3) 0.005(3)
C20 0.035(3) 0.028(3) 0.031(4) 0.008(3) 0.000(3) 0.004(3)
C19 0.041(3) 0.025(3) 0.034(4) 0.007(3) 0.002(3) 0.004(3)
C39 0.043(3) 0.036(3) 0.025(3) 0.010(2) 0.006(3) 0.009(3)
C7 0.031(3) 0.030(3) 0.034(4) 0.013(3) -0.003(3) 0.002(2)
C33 0.038(3) 0.024(3) 0.041(4) 0.010(3) 0.006(3) 0.012(3)
C32 0.042(3) 0.029(3) 0.030(3) 0.010(3) 0.006(3) 0.004(3)
C15 0.072(4) 0.041(4) 0.071(5) 0.031(4) 0.016(4) 0.024(3)
C14 0.062(4) 0.036(4) 0.046(4) 0.010(3) 0.005(3) 0.009(3)
C34 0.054(4) 0.037(4) 0.050(4) 0.009(3) 0.018(3) 0.004(3)
C17 0.060(4) 0.031(3) 0.045(4) 0.013(3) -0.009(3) 0.008(3)
C27 0.058(4) 0.028(3) 0.048(4) 0.004(3) 0.003(3) 0.002(3)
C35 0.057(4) 0.034(3) 0.055(4) 0.005(3) 0.011(3) -0.004(3)
C29 0.073(4) 0.049(4) 0.057(5) 0.030(4) -0.004(4) 0.014(4)
C28 0.072(4) 0.034(4) 0.060(5) 0.021(3) 0.015(4) 0.017(3)
C16 0.079(4) 0.050(4) 0.067(5) 0.027(4) -0.009(4) 0.021(4)
C38 0.039(3) 0.038(3) 0.049(4) 0.001(3) 0.003(3) -0.001(3)
C21 0.061(4) 0.037(4) 0.047(4) -0.001(3) 0.016(3) 0.000(3)
C30 0.069(4) 0.037(4) 0.035(4) 0.016(3) 0.000(3) 0.011(3)
C3 0.055(4) 0.061(4) 0.074(5) 0.036(4) 0.012(4) 0.020(4)
C11 0.061(4) 0.034(4) 0.052(4) 0.013(3) 0.002(3) 0.003(3)
C2 0.087(5) 0.042(4) 0.075(5) 0.035(4) 0.020(4) 0.030(4)
C4 0.048(3) 0.038(4) 0.053(4) 0.019(3) 0.002(3) 0.008(3)
C25 0.044(3) 0.046(4) 0.056(4) 0.008(3) 0.009(3) 0.005(3)
C37 0.056(4) 0.056(4) 0.049(4) 0.001(3) 0.017(3) 0.021(3)
C23 0.059(4) 0.042(4) 0.064(5) 0.002(3) -0.002(4) -0.004(3)
C36 0.046(4) 0.033(3) 0.047(4) -0.002(3) -0.004(3) 0.002(3)
C12 0.055(3) 0.035(3) 0.028(3) 0.008(3) -0.004(3) 0.004(3)
C1 0.081(5) 0.036(4) 0.069(5) 0.018(3) 0.007(4) 0.018(3)
C10 0.065(4) 0.036(4) 0.052(5) 0.005(3) -0.007(4) 0.003(3)
C24 0.058(4) 0.045(4) 0.046(4) -0.009(3) 0.006(3) 0.009(3)
C22 0.065(4) 0.045(4) 0.071(5) 0.007(4) 0.013(4) -0.012(3)
C8 0.064(4) 0.049(4) 0.027(4) 0.012(3) -0.004(3) -0.011(3)
C9 0.079(4) 0.064(5) 0.035(4) 0.009(4) -0.004(3) -0.002(4)
O4 0.060(2) 0.032(2) 0.048(3) 0.0107(19) -0.002(2) 0.014(2)
N12 0.046(2) 0.022(2) 0.031(3) -0.001(2) -0.005(2) 0.001(2)
N11 0.043(3) 0.033(3) 0.034(3) 0.012(2) 0.008(2) 0.007(2)
C44 0.034(3) 0.037(3) 0.038(4) 0.019(3) 0.004(3) 0.003(3)
N10 0.051(3) 0.031(3) 0.056(3) 0.008(2) 0.000(3) 0.011(2)
C45 0.033(3) 0.030(3) 0.030(3) 0.009(3) 0.003(3) 0.000(3)
C52 0.035(3) 0.036(3) 0.029(3) 0.011(3) 0.001(2) 0.001(3)
C46 0.036(3) 0.040(3) 0.035(4) 0.016(3) 0.006(3) 0.010(3)
C50 0.049(3) 0.033(4) 0.061(5) 0.013(3) -0.009(3) -0.010(3)
C51 0.048(3) 0.045(4) 0.048(4) 0.024(3) 0.004(3) 0.004(3)
C43 0.045(3) 0.037(4) 0.065(4) 0.025(3) 0.000(3) 0.006(3)
C47 0.061(4) 0.047(4) 0.047(4) 0.018(3) -0.001(3) -0.011(3)
C42 0.052(4) 0.056(4) 0.084(5) 0.043(4) 0.006(4) 0.016(3)
C49 0.054(4) 0.045(4) 0.041(4) -0.006(3) -0.006(3) -0.006(3)
C40 0.065(4) 0.038(4) 0.079(5) 0.016(3) 0.008(4) 0.017(3)
C48 0.075(4) 0.066(5) 0.039(4) 0.011(4) 0.002(3) -0.009(4)

loop_
_atom_type_symbol
_atom_type_description
_atom_type_scat_dispersion_real
_atom_type_scat_dispersion_imag
_atom_type_scat_source
C C 0.0033 0.0016 'International Tables Vol C Tables 4.2.6.8 and 6.1.1.4'
H H 0.0000 0.0000 'International Tables Vol C Tables 4.2.6.8 and 6.1.1.4'
O O 0.0106 0.0060 'International Tables Vol C Tables 4.2.6.8 and 6.1.1.4'
N N 0.0061 0.0033 'International Tables Vol C Tables 4.2.6.8 and 6.1.1.4'

loop_
_geom_angle_atom_site_label_1
_geom_angle_atom_site_label_2
_geom_angle_atom_site_label_3
_geom_angle
_geom_angle_site_symmetry_3
C40 C41 C42 117.4(5) .
C40 C41 H41 121.3 .
C42 C41 H41 121.3 .
C26 N6 N5 119.0(4) .
C26 N6 H6A 120.5 .
N5 N6 H6A 120.5 .
C13 N3 N2 118.3(4) .
C13 N3 H3A 120.8 .
N2 N3 H3A 120.8 .
C6 N2 N3 120.1(4) .
C39 N9 N8 119.3(4) .
C39 N9 H9A 120.4 .
N8 N9 H9A 120.4 .
O2 C26 N6 127.3(5) .
O2 C26 C13 123.0(5) .
N6 C26 C13 109.7(4) .
C19 N5 N6 118.4(4) .
C14 N4 C18 118.1(5) .
N4 C18 C17 121.0(5) .
N4 C18 C19 117.9(5) .
C17 C18 C19 121.1(5) .
C1 N1 C5 118.3(5) .
O1 C13 N3 127.1(5) .
O1 C13 C26 122.9(5) .
N3 C13 C26 110.0(4) .
N1 C5 C4 121.3(5) .
N1 C5 C6 117.1(5) .
C4 C5 C6 121.5(5) .
C31 N7 C27 117.1(5) .
C32 N8 N9 118.0(4) .
N2 C6 C7 113.6(4) .
N2 C6 C5 127.5(5) .
C7 C6 C5 118.9(4) .
N7 C31 C30 122.3(5) .
N7 C31 C32 116.6(5) .
C30 C31 C32 121.0(5) .
C21 C20 C25 118.7(5) .
C21 C20 C19 120.9(5) .
C25 C20 C19 120.4(5) .
N5 C19 C18 128.3(5) .
N5 C19 C20 112.7(4) .
C18 C19 C20 118.9(4) .
O3 C39 N9 126.8(5) .
O3 C39 C39 122.8(6) 2_766
N9 C39 C39 110.4(5) 2_766
C8 C7 C12 118.8(5) .
C8 C7 C6 121.6(5) .
C12 C7 C6 119.6(5) .
C34 C33 C38 118.7(5) .
C34 C33 C32 121.4(5) .
C38 C33 C32 119.9(5) .
N8 C32 C31 129.2(5) .
N8 C32 C33 112.0(4) .
C31 C32 C33 118.8(4) .
C16 C15 C14 117.8(5) .
C16 C15 H15 121.1 .
C14 C15 H15 121.1 .
N4 C14 C15 123.9(5) .
N4 C14 H14 118.1 .
C15 C14 H14 118.1 .
C33 C34 C35 120.5(5) .
C33 C34 H34 119.7 .
C35 C34 H34 119.7 .
C18 C17 C16 120.1(5) .
C18 C17 H17 119.9 .
C16 C17 H17 119.9 .
N7 C27 C28 125.3(5) .
N7 C27 H27 117.3 .
C28 C27 H27 117.3 .
C36 C35 C34 120.6(5) .
C36 C35 H35 119.7 .
C34 C35 H35 119.7 .
C28 C29 C30 120.7(5) .
C28 C29 H29 119.7 .
C30 C29 H29 119.7 .
C27 C28 C29 116.3(5) .
C27 C28 H28 121.8 .
C29 C28 H28 121.8 .
C15 C16 C17 119.1(5) .
C15 C16 H16 120.4 .
C17 C16 H16 120.4 .
C37 C38 C33 120.3(5) .
C37 C38 H38 119.9 .
C33 C38 H38 119.9 .
C20 C21 C22 120.0(5) .
C20 C21 H21 120.0 .
C22 C21 H21 120.0 .
C31 C30 C29 118.2(5) .
C31 C30 H30 120.9 .
C29 C30 H30 120.9 .
C2 C3 C4 118.3(5) .
C2 C3 H3 120.8 .
C4 C3 H3 120.8 .
C10 C11 C12 120.7(5) .
C10 C11 H11 119.6 .
C12 C11 H11 119.6 .
C3 C2 C1 119.0(5) .
C3 C2 H2 120.5 .
C1 C2 H2 120.5 .
C5 C4 C3 119.7(5) .
C5 C4 H4 120.1 .
C3 C4 H4 120.1 .
C20 C25 C24 121.3(5) .
C20 C25 H25 119.4 .
C24 C25 H25 119.4 .
C36 C37 C38 120.9(5) .
C36 C37 H37 119.6 .
C38 C37 H37 119.6 .
C22 C23 C24 119.1(6) .
C22 C23 H23 120.4 .
C24 C23 H23 120.4 .
C37 C36 C35 119.0(5) .
C37 C36 H36 120.5 .
C35 C36 H36 120.5 .
C7 C12 C11 120.3(5) .
C7 C12 H12 119.9 .
C11 C12 H12 119.9 .
N1 C1 C2 123.3(6) .
N1 C1 H1 118.4 .
C2 C1 H1 118.4 .
C11 C10 C9 119.4(6) .
C11 C10 H10 120.3 .
C9 C10 H10 120.3 .
C23 C24 C25 119.6(5) .
C23 C24 H24 120.2 .
C25 C24 H24 120.2 .
C23 C22 C21 121.2(6) .
C23 C22 H22 119.4 .
C21 C22 H22 119.4 .
C7 C8 C9 120.8(5) .
C7 C8 H8 119.6 .
C9 C8 H8 119.6 .
C10 C9 C8 120.0(6) .
C10 C9 H9 120.0 .
C8 C9 H9 120.0 .
C52 N12 N11 118.6(4) .
C52 N12 H12A 120.7 .
N11 N12 H12A 120.7 .
C45 N11 N12 119.0(4) .
N10 C44 C43 121.5(5) .
N10 C44 C45 117.5(5) .
C43 C44 C45 121.0(5) .
C44 N10 C40 117.3(5) .
N11 C45 C44 128.1(5) .
N11 C45 C46 111.8(4) .
C44 C45 C46 120.0(4) .
O4 C52 N12 126.6(5) .
O4 C52 C52 124.3(6) 2_666
N12 C52 C52 109.1(5) 2_666
C51 C46 C47 118.6(5) .
C51 C46 C45 120.6(5) .
C47 C46 C45 120.7(5) .
C49 C50 C51 121.1(5) .
C49 C50 H50 119.5 .
C51 C50 H50 119.5 .
C46 C51 C50 120.4(5) .
C46 C51 H51 119.8 .
C50 C51 H51 119.8 .
C44 C43 C42 119.7(5) .
C44 C43 H43 120.1 .
C42 C43 H43 120.1 .
C46 C47 C48 120.3(5) .
C46 C47 H47 119.8 .
C48 C47 H47 119.8 .
C41 C42 C43 119.3(5) .
C41 C42 H42 120.4 .
C43 C42 H42 120.4 .
C50 C49 C48 118.8(5) .
C50 C49 H49 120.6 .
C48 C49 H49 120.6 .
N10 C40 C41 124.8(6) .
N10 C40 H40 117.6 .
C41 C40 H40 117.6 .
C49 C48 C47 120.7(6) .
C49 C48 H48 119.6 .
C47 C48 H48 119.6 .

loop_
_geom_bond_atom_site_label_1
_geom_bond_atom_site_label_2
_geom_bond_distance
_geom_bond_site_symmetry_2
C41 C40 1.361(7) .
C41 C42 1.370(7) .
C41 H41 0.9300 .
N6 C26 1.353(6) .
N6 N5 1.371(5) .
N6 H6A 0.8600 .
N3 C13 1.352(5) .
N3 N2 1.372(5) .
N3 H3A 0.8600 .
O1 C13 1.208(5) .
N2 C6 1.294(5) .
O2 C26 1.212(5) .
N9 C39 1.350(6) .
N9 N8 1.375(5) .
N9 H9A 0.8600 .
O3 C39 1.211(5) .
C26 C13 1.549(7) .
N5 C19 1.289(5) .
N4 C14 1.333(5) .
N4 C18 1.351(6) .
C18 C17 1.371(6) .
C18 C19 1.487(6) .
N1 C1 1.325(6) .
N1 C5 1.347(6) .
C5 C4 1.382(6) .
C5 C6 1.497(6) .
N7 C31 1.333(6) .
N7 C27 1.340(5) .
N8 C32 1.294(5) .
C6 C7 1.474(7) .
C31 C30 1.385(6) .
C31 C32 1.479(6) .
C20 C21 1.370(6) .
C20 C25 1.370(6) .
C20 C19 1.501(6) .
C39 C39 1.533(9) 2_766
C7 C8 1.371(6) .
C7 C12 1.373(6) .
C33 C34 1.376(6) .
C33 C38 1.382(6) .
C33 C32 1.514(7) .
C15 C16 1.372(8) .
C15 C14 1.373(6) .
C15 H15 0.9300 .
C14 H14 0.9300 .
C34 C35 1.380(6) .
C34 H34 0.9300 .
C17 C16 1.379(6) .
C17 H17 0.9300 .
C27 C28 1.367(6) .
C27 H27 0.9300 .
C35 C36 1.372(6) .
C35 H35 0.9300 .
C29 C28 1.371(7) .
C29 C30 1.385(6) .
C29 H29 0.9300 .
C28 H28 0.9300 .
C16 H16 0.9300 .
C38 C37 1.376(6) .
C38 H38 0.9300 .
C21 C22 1.383(7) .
C21 H21 0.9300 .
C30 H30 0.9300 .
C3 C2 1.366(8) .
C3 C4 1.385(6) .
C3 H3 0.9300 .
C11 C10 1.364(6) .
C11 C12 1.386(6) .
C11 H11 0.9300 .
C2 C1 1.379(7) .
C2 H2 0.9300 .
C4 H4 0.9300 .
C25 C24 1.390(6) .
C25 H25 0.9300 .
C37 C36 1.368(6) .
C37 H37 0.9300 .
C23 C22 1.366(7) .
C23 C24 1.369(7) .
C23 H23 0.9300 .
C36 H36 0.9300 .
C12 H12 0.9300 .
C1 H1 0.9300 .
C10 C9 1.369(6) .
C10 H10 0.9300 .
C24 H24 0.9300 .
C22 H22 0.9300 .
C8 C9 1.389(7) .
C8 H8 0.9300 .
C9 H9 0.9300 .
O4 C52 1.208(5) .
N12 C52 1.358(6) .
N12 N11 1.370(5) .
N12 H12A 0.8600 .
N11 C45 1.304(5) .
C44 N10 1.340(6) .
C44 C43 1.373(6) .
C44 C45 1.481(6) .
N10 C40 1.342(6) .
C45 C46 1.498(7) .
C52 C52 1.532(10) 2_666
C46 C51 1.379(6) .
C46 C47 1.379(6) .
C50 C49 1.361(7) .
C50 C51 1.384(6) .
C50 H50 0.9300 .
C51 H51 0.9300 .
C43 C42 1.383(6) .
C43 H43 0.9300 .
C47 C48 1.385(7) .
C47 H47 0.9300 .
C42 H42 0.9300 .
C49 C48 1.376(6) .
C49 H49 0.9300 .
C40 H40 0.9300 .
C48 H48 0.9300 .

loop_
_geom_torsion_atom_site_label_1
_geom_torsion_atom_site_label_2
_geom_torsion_atom_site_label_3
_geom_torsion_atom_site_label_4
_geom_torsion
_geom_torsion_site_symmetry_4
C13 N3 N2 C6 176.5(5) .
N5 N6 C26 O2 -0.6(8) .
N5 N6 C26 C13 -179.9(4) .
C26 N6 N5 C19 -179.4(5) .
C14 N4 C18 C17 -1.5(8) .
C14 N4 C18 C19 176.9(5) .
N2 N3 C13 O1 1.8(8) .
N2 N3 C13 C26 -177.4(4) .
O2 C26 C13 O1 -179.8(5) .
N6 C26 C13 O1 -0.5(8) .
O2 C26 C13 N3 -0.5(8) .
N6 C26 C13 N3 178.8(4) .
C1 N1 C5 C4 1.1(8) .
C1 N1 C5 C6 179.5(5) .
C39 N9 N8 C32 -176.2(5) .
N3 N2 C6 C7 179.9(4) .
N3 N2 C6 C5 0.2(8) .
N1 C5 C6 N2 -5.7(8) .
C4 C5 C6 N2 172.7(5) .
N1 C5 C6 C7 174.6(5) .
C4 C5 C6 C7 -6.9(8) .
C27 N7 C31 C30 -0.5(8) .
C27 N7 C31 C32 176.6(5) .
N6 N5 C19 C18 2.9(8) .
N6 N5 C19 C20 179.7(4) .
N4 C18 C19 N5 -6.3(8) .
C17 C18 C19 N5 172.1(5) .
N4 C18 C19 C20 177.1(5) .
C17 C18 C19 C20 -4.5(8) .
C21 C20 C19 N5 116.0(5) .
C25 C20 C19 N5 -63.5(7) .
C21 C20 C19 C18 -66.9(7) .
C25 C20 C19 C18 113.7(5) .
N8 N9 C39 O3 0.8(8) .
N8 N9 C39 C39 179.4(5) 2_766
N2 C6 C7 C8 119.1(5) .
C5 C6 C7 C8 -61.2(7) .
N2 C6 C7 C12 -58.4(6) .
C5 C6 C7 C12 121.3(5) .
N9 N8 C32 C31 2.3(8) .
N9 N8 C32 C33 179.9(4) .
N7 C31 C32 N8 -5.9(8) .
C30 C31 C32 N8 171.3(5) .
N7 C31 C32 C33 176.7(5) .
C30 C31 C32 C33 -6.1(8) .
C34 C33 C32 N8 117.5(5) .
C38 C33 C32 N8 -62.4(7) .
C34 C33 C32 C31 -64.6(7) .
C38 C33 C32 C31 115.4(5) .
C18 N4 C14 C15 1.0(9) .
C16 C15 C14 N4 0.6(9) .
C38 C33 C34 C35 0.4(8) .
C32 C33 C34 C35 -179.5(5) .
N4 C18 C17 C16 0.5(8) .
C19 C18 C17 C16 -177.8(5) .
C31 N7 C27 C28 0.1(9) .
C33 C34 C35 C36 -0.8(9) .
N7 C27 C28 C29 1.3(9) .
C30 C29 C28 C27 -2.2(9) .
C14 C15 C16 C17 -1.6(9) .
C18 C17 C16 C15 1.1(9) .
C34 C33 C38 C37 -0.8(8) .
C32 C33 C38 C37 179.1(5) .
C25 C20 C21 C22 0.2(8) .
C19 C20 C21 C22 -179.3(5) .
N7 C31 C30 C29 -0.4(8) .
C32 C31 C30 C29 -177.4(5) .
C28 C29 C30 C31 1.8(9) .
C4 C3 C2 C1 0.5(9) .
N1 C5 C4 C3 -1.5(8) .
C6 C5 C4 C3 -179.9(5) .
C2 C3 C4 C5 0.7(9) .
C21 C20 C25 C24 0.3(8) .
C19 C20 C25 C24 179.8(5) .
C33 C38 C37 C36 1.7(9) .
C38 C37 C36 C35 -2.1(9) .
C34 C35 C36 C37 1.7(9) .
C8 C7 C12 C11 -1.1(7) .
C6 C7 C12 C11 176.5(4) .
C10 C11 C12 C7 0.3(8) .
C5 N1 C1 C2 0.2(9) .
C3 C2 C1 N1 -1.0(10) .
C12 C11 C10 C9 0.5(8) .
C22 C23 C24 C25 -0.9(9) .
C20 C25 C24 C23 0.1(9) .
C24 C23 C22 C21 1.4(10) .
C20 C21 C22 C23 -1.1(10) .
C12 C7 C8 C9 1.1(8) .
C6 C7 C8 C9 -176.4(5) .
C11 C10 C9 C8 -0.4(9) .
C7 C8 C9 C10 -0.4(9) .
C52 N12 N11 C45 -176.9(5) .
C43 C44 N10 C40 -0.7(8) .
C45 C44 N10 C40 -179.5(5) .
N12 N11 C45 C44 -1.9(8) .
N12 N11 C45 C46 179.4(4) .
N10 C44 C45 N11 10.7(8) .
C43 C44 C45 N11 -168.1(5) .
N10 C44 C45 C46 -170.7(5) .
C43 C44 C45 C46 10.5(8) .
N11 N12 C52 O4 -0.6(8) .
N11 N12 C52 C52 177.9(5) 2_666
N11 C45 C46 C51 52.1(6) .
C44 C45 C46 C51 -126.7(5) .
N11 C45 C46 C47 -125.6(5) .
C44 C45 C46 C47 55.6(7) .
C47 C46 C51 C50 0.5(7) .
C45 C46 C51 C50 -177.2(4) .
C49 C50 C51 C46 0.9(8) .
N10 C44 C43 C42 0.1(8) .
C45 C44 C43 C42 178.9(5) .
C51 C46 C47 C48 -0.9(8) .
C45 C46 C47 C48 176.8(5) .
C40 C41 C42 C43 -0.4(9) .
C44 C43 C42 C41 0.5(9) .
C51 C50 C49 C48 -1.9(9) .
C44 N10 C40 C41 0.7(9) .
C42 C41 C40 N10 -0.2(10) .
C50 C49 C48 C47 1.5(9) .
C46 C47 C48 C49 -0.1(9) .
